data_7237240
loop_
_publ_author_name
'Rajak, Richa'
'Saraf, Mohit'
'Mobin, Shaikh M.'

_publ_section_title
;
 Robust heterostructures of a bimetallic sodium--zinc metal--organic
 framework and reduced graphene oxide for high-performance supercapacitors
;
_journal_issue 4
_journal_name_full 'Journal of Materials Chemistry A'
_journal_page_first 1725
_journal_paper_doi 10.1039/C8TA09528K
_journal_volume 7
_journal_year 2019
_chemical_formula_sum 'C28 H18 N4 Na O16 Zn2'
_chemical_formula_weight 820.19
_space_group_crystal_system triclinic
_space_group_IT_number 2
_space_group_name_Hall '-P 1'
_space_group_name_H-M_alt 'P -1'
_atom_sites_solution_hydrogens mixed
_audit_creation_method SHELXL-2016/6
_audit_update_record
;
2018-06-29 deposited with the CCDC.
2018-12-12 downloaded from the CCDC.
;
_cell_angle_alpha 71.619(4)
_cell_angle_beta 65.447(5)
_cell_angle_gamma 86.347(4)
_cell_formula_units_Z 1
_cell_length_a 9.7489(5)
_cell_length_b 10.0757(5)
_cell_length_c 10.6156(5)
_cell_measurement_reflns_used 3209
_cell_measurement_temperature 293(2)
_cell_measurement_theta_max 70.8610
_cell_measurement_theta_min 4.6386
_cell_volume 897.32(9)
_computing_cell_refinement 'CrysAlis RED, Oxford Diffraction Ltd.,'
_computing_data_collection 'CrysAlis CCD, Oxford Diffraction Ltd.,'
_computing_data_reduction 'CrysAlis RED, Oxford Diffraction Ltd.,'
_computing_molecular_graphics Ortep3
_computing_publication_material Shelx97
_computing_structure_refinement 'SHELXL-2014/7 (Sheldrick, 2014)'
_computing_structure_solution 'SHELXS-97 (Sheldrick, 1997)'
_diffrn_ambient_temperature 293(2)
_diffrn_detector_area_resol_mean 15.9948
_diffrn_measured_fraction_theta_full 0.997
_diffrn_measured_fraction_theta_max 0.975
_diffrn_measurement_device_type 'OXFORD DIFFRACTION SUPER NOVA'
_diffrn_measurement_method \w/q-scan
_diffrn_radiation_monochromator graphite
_diffrn_radiation_source 'Micro-Focus (Cu) X-ray Source'
_diffrn_radiation_type CuK\a
_diffrn_radiation_wavelength 1.54184
_diffrn_reflns_av_R_equivalents 0.0770
_diffrn_reflns_av_unetI/netI 0.0553
_diffrn_reflns_Laue_measured_fraction_full 0.997
_diffrn_reflns_Laue_measured_fraction_max 0.975
_diffrn_reflns_limit_h_max 11
_diffrn_reflns_limit_h_min -11
_diffrn_reflns_limit_k_max 11
_diffrn_reflns_limit_k_min -12
_diffrn_reflns_limit_l_max 13
_diffrn_reflns_limit_l_min -13
_diffrn_reflns_number 5532
_diffrn_reflns_point_group_measured_fraction_full 0.997
_diffrn_reflns_point_group_measured_fraction_max 0.975
_diffrn_reflns_theta_full 67.684
_diffrn_reflns_theta_max 71.228
_diffrn_reflns_theta_min 4.639
_exptl_absorpt_coefficient_mu 2.430
_exptl_absorpt_correction_T_max 1.00000
_exptl_absorpt_correction_T_min 0.70789
_exptl_absorpt_correction_type multi-scan
_exptl_absorpt_process_details
;
CrysAlisPro, Agilent Technologies,
Version 1.171.37.35 (release 13-08-2014 CrysAlis171 .NET)
(compiled Aug 13 2014,18:06:01)
Empirical absorption correction using spherical harmonics,
 implemented in SCALE3 ABSPACK scaling algorithm.
;
_exptl_crystal_colour peach
_exptl_crystal_density_diffrn 1.518
_exptl_crystal_density_method 'not measured'
_exptl_crystal_description block
_exptl_crystal_F_000 413
_exptl_crystal_size_max 0.230
_exptl_crystal_size_mid 0.180
_exptl_crystal_size_min 0.130
_platon_squeeze_details
;
;
_refine_diff_density_max 0.657
_refine_diff_density_min -1.246
_refine_diff_density_rms 0.134
_refine_ls_extinction_method none
_refine_ls_goodness_of_fit_ref 1.041
_refine_ls_hydrogen_treatment constr
_refine_ls_matrix_type full
_refine_ls_number_parameters 233
_refine_ls_number_reflns 3382
_refine_ls_number_restraints 0
_refine_ls_restrained_S_all 1.041
_refine_ls_R_factor_all 0.0757
_refine_ls_R_factor_gt 0.0730
_refine_ls_shift/su_max 0.000
_refine_ls_shift/su_mean 0.000
_refine_ls_structure_factor_coef Fsqd
_refine_ls_weighting_details 'w=1/[\s^2^(Fo^2^)+(0.1447P)^2^+1.1522P] where P=(Fo^2^+2Fc^2^)/3'
_refine_ls_weighting_scheme calc
_refine_ls_wR_factor_gt 0.2023
_refine_ls_wR_factor_ref 0.2088
_reflns_Friedel_coverage 0.000
_reflns_number_gt 3113
_reflns_number_total 3382
_reflns_threshold_expression 'I > 2\s(I)'
_cod_data_source_file c8ta09528k2.cif
_cod_data_source_block 1
_cod_database_code 7237240
_shelx_shelxl_version_number 2016/6
_shelx_space_group_comment
;
The symmetry employed for this shelxl refinement is uniquely defined
by the following loop, which should always be used as a source of
symmetry information in preference to the above space-group names.
They are only intended as comments.
;
_shelx_estimated_absorpt_t_min 0.605
_shelx_estimated_absorpt_t_max 0.743

loop_
_space_group_symop_operation_xyz
'x, y, z'
'-x, -y, -z'

loop_
_atom_site_label
_atom_site_type_symbol
_atom_site_fract_x
_atom_site_fract_y
_atom_site_fract_z
_atom_site_U_iso_or_equiv
_atom_site_adp_type
_atom_site_occupancy
_atom_site_site_symmetry_order
_atom_site_calc_flag
_atom_site_refinement_flags_posn
_atom_site_refinement_flags_adp
_atom_site_refinement_flags_occupancy
Na1 Na 0.000000 0.000000 0.000000 0.0426(6) Uani 1 2 d S . P
Zn1 Zn 0.15757(5) 0.27845(5) -0.28205(5) 0.0344(3) Uani 1 1 d . . .
O1 O 0.3353(3) 0.2523(4) -0.2310(3) 0.0457(7) Uani 1 1 d . . .
O2 O 0.1678(3) 0.1526(4) -0.0044(4) 0.0507(8) Uani 1 1 d . . .
O3 O 0.3135(4) 0.0137(4) 0.4035(3) 0.0560(9) Uani 1 1 d . . .
O4 O 0.5512(4) 0.0443(4) 0.3665(3) 0.0474(8) Uani 1 1 d . . .
H4 H 0.632724 0.074674 0.296713 0.071 Uiso 1 1 calc R U .
O5 O -0.0559(3) 0.2218(3) -0.1365(3) 0.0388(7) Uani 1 1 d . . .
O6 O -0.1129(4) 0.2847(4) -0.3254(3) 0.0550(9) Uani 1 1 d . . .
O7 O 0.1593(4) 0.0508(3) -0.2679(4) 0.0455(7) Uani 1 1 d . . .
O8 O 0.1311(5) 0.4818(4) -0.2665(4) 0.0659(11) Uani 1 1 d . . .
H8A H 0.090673 0.505222 -0.189423 0.099 Uiso 1 1 d R U .
H8B H 0.158395 0.559282 -0.335813 0.099 Uiso 1 1 d R U .
N1 N 0.2723(4) 0.3470(4) -0.5078(3) 0.0352(7) Uani 1 1 d . . .
N2 N 0.5346(4) 0.4875(4) -0.9613(4) 0.0394(8) Uani 1 1 d . . .
C1 C 0.4212(5) 0.3708(5) -0.5653(4) 0.0456(11) Uani 1 1 d . . .
H1 H 0.468950 0.356398 -0.502842 0.055 Uiso 1 1 calc R U .
C2 C 0.5089(5) 0.4162(6) -0.7149(5) 0.0466(11) Uani 1 1 d . . .
H2 H 0.613488 0.430638 -0.752257 0.056 Uiso 1 1 calc R U .
C3 C 0.4374(5) 0.4394(4) -0.8063(4) 0.0351(8) Uani 1 1 d . . .
C4 C 0.2836(5) 0.4162(6) -0.7477(5) 0.0474(11) Uani 1 1 d . . .
H4A H 0.233373 0.431585 -0.808183 0.057 Uiso 1 1 calc R U .
C5 C 0.2043(5) 0.3702(6) -0.5990(5) 0.0481(11) Uani 1 1 d . . .
H5 H 0.099727 0.354420 -0.559797 0.058 Uiso 1 1 calc R U .
C6 C 0.2993(5) 0.1966(4) -0.0952(4) 0.0357(8) Uani 1 1 d . . .
C7 C 0.4229(4) 0.1821(4) -0.0439(4) 0.0289(7) Uani 1 1 d . . .
C8 C 0.3842(4) 0.1271(4) 0.1054(4) 0.0316(8) Uani 1 1 d . . .
H8 H 0.283770 0.098518 0.169829 0.038 Uiso 1 1 calc R U .
C9 C 0.4938(4) 0.1142(4) 0.1595(4) 0.0308(8) Uani 1 1 d . . .
C10 C 0.4466(4) 0.0525(4) 0.3204(4) 0.0329(8) Uani 1 1 d . . .
C11 C 0.6441(4) 0.1554(4) 0.0623(4) 0.0301(7) Uani 1 1 d . . .
H11 H 0.717452 0.149917 0.097896 0.036 Uiso 1 1 calc R U .
C12 C 0.6861(4) 0.2050(4) -0.0883(4) 0.0296(7) Uani 1 1 d . . .
C13 C -0.1513(5) 0.2407(4) -0.1917(4) 0.0337(8) Uani 1 1 d . . .
C14 C 0.5723(4) 0.2197(4) -0.1385(4) 0.0299(7) Uani 1 1 d . . .
H14 H 0.598402 0.255700 -0.238301 0.036 Uiso 1 1 calc R U .

loop_
_atom_site_aniso_label
_atom_site_aniso_U_11
_atom_site_aniso_U_22
_atom_site_aniso_U_33
_atom_site_aniso_U_23
_atom_site_aniso_U_13
_atom_site_aniso_U_12
Na1 0.0305(11) 0.0498(13) 0.0334(12) 0.0090(9) -0.0142(10) -0.0118(9)
Zn1 0.0228(4) 0.0539(4) 0.0163(3) 0.0025(2) -0.0070(2) -0.0077(2)
O1 0.0330(16) 0.072(2) 0.0284(15) -0.0006(13) -0.0182(13) -0.0086(14)
O2 0.0240(15) 0.083(2) 0.0400(18) -0.0079(16) -0.0148(14) -0.0106(14)
O3 0.0311(17) 0.090(3) 0.0257(16) 0.0041(15) -0.0056(13) -0.0165(16)
O4 0.0330(16) 0.081(2) 0.0192(14) -0.0042(14) -0.0102(12) 0.0005(14)
O5 0.0199(13) 0.0529(16) 0.0309(14) 0.0036(12) -0.0094(11) -0.0082(11)
O6 0.0316(16) 0.098(3) 0.0206(15) -0.0055(15) -0.0044(12) -0.0069(16)
O7 0.0419(17) 0.0494(17) 0.0386(17) -0.0081(13) -0.0145(14) 0.0020(13)
O8 0.080(3) 0.053(2) 0.045(2) -0.0133(16) -0.008(2) -0.0010(18)
N1 0.0303(17) 0.0482(18) 0.0164(14) -0.0002(12) -0.0058(13) -0.0047(13)
N2 0.0397(19) 0.0465(18) 0.0207(16) -0.0030(13) -0.0059(14) -0.0088(14)
C1 0.036(2) 0.072(3) 0.0172(19) -0.0001(18) -0.0071(17) -0.014(2)
C2 0.032(2) 0.074(3) 0.022(2) -0.0058(19) -0.0053(17) -0.011(2)
C3 0.038(2) 0.0358(18) 0.0201(17) -0.0005(14) -0.0061(15) -0.0046(15)
C4 0.037(2) 0.073(3) 0.023(2) -0.0005(19) -0.0137(18) -0.004(2)
C5 0.034(2) 0.077(3) 0.0201(19) 0.0018(19) -0.0101(18) -0.006(2)
C6 0.030(2) 0.045(2) 0.031(2) -0.0074(16) -0.0138(17) -0.0031(16)
C7 0.0217(17) 0.0373(18) 0.0245(18) -0.0039(14) -0.0104(14) -0.0022(13)
C8 0.0242(18) 0.0406(19) 0.0220(18) -0.0032(14) -0.0062(14) -0.0046(14)
C9 0.0310(19) 0.0376(18) 0.0216(18) -0.0037(14) -0.0125(15) -0.0025(14)
C10 0.0295(19) 0.044(2) 0.0196(17) -0.0038(15) -0.0097(15) 0.0004(15)
C11 0.0274(18) 0.0383(18) 0.0224(18) -0.0033(14) -0.0122(15) -0.0031(14)
C12 0.0259(18) 0.0350(17) 0.0241(18) -0.0031(14) -0.0110(15) -0.0011(13)
C13 0.032(2) 0.0384(19) 0.0242(18) -0.0024(15) -0.0106(16) -0.0037(15)
C14 0.0300(19) 0.0370(18) 0.0205(17) -0.0014(13) -0.0139(15) 0.0010(14)

loop_
_atom_type_symbol
_atom_type_description
_atom_type_scat_dispersion_real
_atom_type_scat_dispersion_imag
_atom_type_scat_source
C C 0.0181 0.0091 'International Tables Vol C Tables 4.2.6.8 and 6.1.1.4'
H H 0.0000 0.0000 'International Tables Vol C Tables 4.2.6.8 and 6.1.1.4'
N N 0.0311 0.0180 'International Tables Vol C Tables 4.2.6.8 and 6.1.1.4'
Na Na 0.1353 0.1239 'International Tables Vol C Tables 4.2.6.8 and 6.1.1.4'
O O 0.0492 0.0322 'International Tables Vol C Tables 4.2.6.8 and 6.1.1.4'
Zn Zn -1.5491 0.6778 'International Tables Vol C Tables 4.2.6.8 and 6.1.1.4'

loop_
_geom_angle_atom_site_label_1
_geom_angle_atom_site_label_2
_geom_angle_atom_site_label_3
_geom_angle
_geom_angle_site_symmetry_1
_geom_angle_site_symmetry_3
O2 Na1 O2 180.0 2 .
O2 Na1 O5 101.26(11) 2 .
O2 Na1 O5 78.74(11) . .
O2 Na1 O5 78.74(11) 2 2
O2 Na1 O5 101.26(11) . 2
O5 Na1 O5 180.0 . 2
O2 Na1 O7 93.17(11) 2 .
O2 Na1 O7 86.83(11) . .
O5 Na1 O7 69.79(10) . .
O5 Na1 O7 110.21(10) 2 .
O2 Na1 O7 86.83(11) 2 2
O2 Na1 O7 93.17(11) . 2
O5 Na1 O7 110.21(10) . 2
O5 Na1 O7 69.79(10) 2 2
O7 Na1 O7 180.0 . 2
O2 Na1 Zn1 121.03(8) 2 .
O2 Na1 Zn1 58.97(8) . .
O5 Na1 Zn1 37.50(6) . .
O5 Na1 Zn1 142.50(6) 2 .
O7 Na1 Zn1 43.55(7) . .
O7 Na1 Zn1 136.45(7) 2 .
O2 Na1 Zn1 58.97(8) 2 2
O2 Na1 Zn1 121.03(8) . 2
O5 Na1 Zn1 142.50(6) . 2
O5 Na1 Zn1 37.50(6) 2 2
O7 Na1 Zn1 136.45(7) . 2
O7 Na1 Zn1 43.55(7) 2 2
Zn1 Na1 Zn1 180.0 . 2
O5 Zn1 O1 124.01(12) . .
O5 Zn1 N1 136.57(13) . .
O1 Zn1 N1 98.92(13) . .
O5 Zn1 O8 89.72(15) . .
O1 Zn1 O8 93.69(17) . .
N1 Zn1 O8 94.12(15) . .
O5 Zn1 O7 83.01(12) . .
O1 Zn1 O7 87.84(14) . .
N1 Zn1 O7 93.30(13) . .
O8 Zn1 O7 172.10(13) . .
O5 Zn1 Na1 47.67(8) . .
O1 Zn1 Na1 85.61(9) . .
N1 Zn1 Na1 143.11(10) . .
O8 Zn1 Na1 122.26(11) . .
O7 Zn1 Na1 50.08(8) . .
C6 O1 Zn1 113.4(3) . .
C6 O2 Na1 130.3(3) . .
C10 O4 H4 109.5 . .
C13 O5 Zn1 114.3(2) . .
C13 O5 Na1 126.8(3) . .
Zn1 O5 Na1 94.83(11) . .
Zn1 O7 Na1 86.37(11) . .
Zn1 O8 H8A 127.7 . .
Zn1 O8 H8B 127.8 . .
H8A O8 H8B 104.5 . .
C1 N1 C5 118.1(4) . .
C1 N1 Zn1 118.0(3) . .
C5 N1 Zn1 123.9(3) . .
N2 N2 C3 113.5(5) 2_663 .
N1 C1 C2 122.7(4) . .
N1 C1 H1 118.7 . .
C2 C1 H1 118.7 . .
C3 C2 C1 118.3(4) . .
C3 C2 H2 120.8 . .
C1 C2 H2 120.8 . .
C4 C3 C2 119.3(4) . .
C4 C3 N2 124.9(4) . .
C2 C3 N2 115.8(4) . .
C3 C4 C5 119.3(4) . .
C3 C4 H4A 120.4 . .
C5 C4 H4A 120.4 . .
N1 C5 C4 122.3(4) . .
N1 C5 H5 118.8 . .
C4 C5 H5 118.8 . .
O2 C6 O1 123.1(4) . .
O2 C6 C7 119.1(3) . .
O1 C6 C7 117.7(3) . .
C14 C7 C8 119.1(3) . .
C14 C7 C6 122.5(3) . .
C8 C7 C6 118.4(3) . .
C9 C8 C7 120.9(3) . .
C9 C8 H8 119.6 . .
C7 C8 H8 119.6 . .
C11 C9 C8 119.2(3) . .
C11 C9 C10 122.1(3) . .
C8 C9 C10 118.7(3) . .
O3 C10 O4 122.5(4) . .
O3 C10 C9 120.7(4) . .
O4 C10 C9 116.8(3) . .
C9 C11 C12 120.8(3) . .
C9 C11 H11 119.6 . .
C12 C11 H11 119.6 . .
C11 C12 C14 118.3(3) . .
C11 C12 C13 120.2(3) . 1_655
C14 C12 C13 121.5(3) . 1_655
O6 C13 O5 122.2(4) . .
O6 C13 C12 120.7(4) . 1_455
O5 C13 C12 117.1(3) . 1_455
C7 C14 C12 121.6(3) . .
C7 C14 H14 119.2 . .
C12 C14 H14 119.2 . .

loop_
_geom_bond_atom_site_label_1
_geom_bond_atom_site_label_2
_geom_bond_distance
_geom_bond_site_symmetry_2
Na1 O2 2.292(3) 2
Na1 O2 2.292(3) .
Na1 O5 2.418(3) .
Na1 O5 2.418(3) 2
Na1 O7 2.505(3) .
Na1 O7 2.505(3) 2
Na1 Zn1 3.2595(5) .
Na1 Zn1 3.2595(5) 2
Zn1 O5 1.991(3) .
Zn1 O1 2.000(3) .
Zn1 N1 2.073(3) .
Zn1 O8 2.098(4) .
Zn1 O7 2.250(3) .
O1 C6 1.269(5) .
O2 C6 1.243(5) .
O3 C10 1.229(5) .
O4 C10 1.291(5) .
O4 H4 0.8200 .
O5 C13 1.267(5) .
O6 C13 1.239(5) .
O8 H8A 0.8500 .
O8 H8B 0.8499 .
N1 C1 1.324(6) .
N1 C5 1.342(6) .
N2 N2 1.225(7) 2_663
N2 C3 1.449(5) .
C1 C2 1.388(6) .
C1 H1 0.9300 .
C2 C3 1.371(6) .
C2 H2 0.9300 .
C3 C4 1.366(6) .
C4 C5 1.369(6) .
C4 H4A 0.9300 .
C5 H5 0.9300 .
C6 C7 1.497(5) .
C7 C14 1.374(5) .
C7 C8 1.392(5) .
C8 C9 1.391(6) .
C8 H8 0.9300 .
C9 C11 1.391(5) .
C9 C10 1.493(5) .
C11 C12 1.397(5) .
C11 H11 0.9300 .
C12 C14 1.398(5) .
C12 C13 1.492(5) 1_655
C14 H14 0.9300 .

loop_
_geom_torsion_atom_site_label_1
_geom_torsion_atom_site_label_2
_geom_torsion_atom_site_label_3
_geom_torsion_atom_site_label_4
_geom_torsion
_geom_torsion_site_symmetry_1
_geom_torsion_site_symmetry_4
C5 N1 C1 C2 -1.0(7) . .
Zn1 N1 C1 C2 179.7(4) . .
N1 C1 C2 C3 1.0(8) . .
C1 C2 C3 C4 -0.4(7) . .
C1 C2 C3 N2 179.6(4) . .
N2 N2 C3 C4 3.0(7) 2_663 .
N2 N2 C3 C2 -177.1(5) 2_663 .
C2 C3 C4 C5 -0.1(7) . .
N2 C3 C4 C5 179.8(4) . .
C1 N1 C5 C4 0.4(8) . .
Zn1 N1 C5 C4 179.6(4) . .
C3 C4 C5 N1 0.1(8) . .
Na1 O2 C6 O1 52.7(6) . .
Na1 O2 C6 C7 -126.4(3) . .
Zn1 O1 C6 O2 5.3(6) . .
Zn1 O1 C6 C7 -175.5(3) . .
O2 C6 C7 C14 175.6(4) . .
O1 C6 C7 C14 -3.6(6) . .
O2 C6 C7 C8 -3.7(6) . .
O1 C6 C7 C8 177.1(4) . .
C14 C7 C8 C9 2.1(6) . .
C6 C7 C8 C9 -178.5(3) . .
C7 C8 C9 C11 -0.9(6) . .
C7 C8 C9 C10 -179.1(3) . .
C11 C9 C10 O3 -178.1(4) . .
C8 C9 C10 O3 0.1(6) . .
C11 C9 C10 O4 2.8(6) . .
C8 C9 C10 O4 -179.0(4) . .
C8 C9 C11 C12 -2.0(6) . .
C10 C9 C11 C12 176.1(4) . .
C9 C11 C12 C14 3.6(5) . .
C9 C11 C12 C13 -176.3(3) . 1_655
Zn1 O5 C13 O6 3.1(5) . .
Na1 O5 C13 O6 -113.8(4) . .
Zn1 O5 C13 C12 -178.0(3) . 1_455
Na1 O5 C13 C12 65.1(4) . 1_455
C8 C7 C14 C12 -0.5(6) . .
C6 C7 C14 C12 -179.8(3) . .
C11 C12 C14 C7 -2.3(6) . .
C13 C12 C14 C7 177.6(3) 1_655 .

loop_
_platon_squeeze_void_nr
_platon_squeeze_void_average_x
_platon_squeeze_void_average_y
_platon_squeeze_void_average_z
_platon_squeeze_void_volume
_platon_squeeze_void_count_electrons
_platon_squeeze_void_content
1 0.000 0.037 0.463 183 44 ' '
